data_7106614
loop_
_publ_author_name
'Marco Wenzel'
'Mark E. Light'
'Anthony P. Davis'
'Philip A. Gale'

_publ_section_title
;
 Thiourea isosteres as anion receptors and transmembrane transporters
;
_journal_name_full Chem.Commun.
_journal_page_first 7641
_journal_paper_doi 10.1039/c1cc12439k
_journal_volume 47
_journal_year 2011
_chemical_formula_moiety 'C14 H15 F5 N4'
_chemical_formula_sum 'C14 H15 F5 N4'
_chemical_formula_weight 334.30
_chemical_name_systematic
;
?
;
_space_group_IT_number 14
_symmetry_cell_setting monoclinic
_symmetry_space_group_name_Hall '-P 2ybc'
_symmetry_space_group_name_H-M 'P 1 21/c 1'
_atom_sites_solution_hydrogens geom
_atom_sites_solution_primary direct
_atom_sites_solution_secondary difmap
_audit_creation_method SHELXL-97
_cell_angle_alpha 90.00
_cell_angle_beta 109.570(4)
_cell_angle_gamma 90.00
_cell_formula_units_Z 4
_cell_length_a 13.6862(9)
_cell_length_b 10.6669(7)
_cell_length_c 11.3955(7)
_cell_measurement_reflns_used 3176
_cell_measurement_temperature 120(2)
_cell_measurement_theta_max 27.485
_cell_measurement_theta_min 2.910
_cell_volume 1567.52(18)
_computing_cell_refinement 'DENZO (Otwinowski & Minor, 1997) & COLLECT (Hooft, R.W.W., 1998)'
_computing_data_collection 'COLLECT (Hooft, R.W.W., 1998)'
_computing_data_reduction 'DENZO (Otwinowski & Minor, 1997) & COLLECT (Hooft, R.W.W., 1998)'
_computing_publication_material 'WINGX (Farrugia, 1998)'
_computing_structure_refinement 'SHELXL-97 (Sheldrick, 2008)'
_computing_structure_solution 'SHELXL-97 (Sheldrick, 1997)'
_diffrn_ambient_temperature 120(2)
_diffrn_measured_fraction_theta_full 0.994
_diffrn_measured_fraction_theta_max 0.975
_diffrn_measurement_device_type 'Bruker-Nonius APEX II CCD camera on \\k-goniostat'
_diffrn_measurement_method '\\f & \\w scans'
_diffrn_radiation_monochromator '10cm confocal mirrors'
_diffrn_radiation_source 'Bruker-Nonius FR591 rotating anode'
_diffrn_radiation_type MoK\\a
_diffrn_radiation_wavelength 0.71073
_diffrn_reflns_av_R_equivalents 0.0484
_diffrn_reflns_av_sigmaI/netI 0.0303
_diffrn_reflns_limit_h_max 17
_diffrn_reflns_limit_h_min -17
_diffrn_reflns_limit_k_max 13
_diffrn_reflns_limit_k_min -13
_diffrn_reflns_limit_l_max 14
_diffrn_reflns_limit_l_min -14
_diffrn_reflns_number 25328
_diffrn_reflns_theta_full 27.50
_diffrn_reflns_theta_max 27.79
_diffrn_reflns_theta_min 3.43
_exptl_absorpt_coefficient_mu 0.129
_exptl_absorpt_correction_T_max 0.7456
_exptl_absorpt_correction_T_min 0.5936
_exptl_absorpt_correction_type multi-scan
_exptl_absorpt_process_details 'SADABS 2007/2 (Sheldrick, G.M., 2007)'
_exptl_crystal_colour colourless
_exptl_crystal_density_diffrn 1.417
_exptl_crystal_density_method 'not measured'
_exptl_crystal_description block
_exptl_crystal_F_000 688
_exptl_crystal_size_max 0.3
_exptl_crystal_size_mid 0.15
_exptl_crystal_size_min 0.15
_refine_diff_density_max 0.476
_refine_diff_density_min -0.448
_refine_diff_density_rms 0.137
_refine_ls_extinction_coef 0.074(10)
_refine_ls_extinction_expression Fc^*^=kFc[1+0.001xFc^2^\\l^3^/sin(2\\q)]^-1/4^
_refine_ls_extinction_method SHELXL
_refine_ls_goodness_of_fit_ref 1.112
_refine_ls_hydrogen_treatment mixed
_refine_ls_matrix_type full
_refine_ls_number_parameters 234
_refine_ls_number_reflns 3614
_refine_ls_number_restraints 0
_refine_ls_restrained_S_all 1.112
_refine_ls_R_factor_all 0.0916
_refine_ls_R_factor_gt 0.0706
_refine_ls_shift/su_max 0.000
_refine_ls_shift/su_mean 0.000
_refine_ls_structure_factor_coef Fsqd
_refine_ls_weighting_details 'calc w=1/[\\s^2^(Fo^2^)+(0.1023P)^2^+1.1004P] where P=(Fo^2^+2Fc^2^)/3'
_refine_ls_weighting_scheme calc
_refine_ls_wR_factor_gt 0.1804
_refine_ls_wR_factor_ref 0.2081
_reflns_number_gt 2773
_reflns_number_total 3614
_reflns_threshold_expression >2\\s(I)
_cod_data_source_file c1cc12439k.txt
_cod_data_source_block 2010mw0012a
_cod_original_cell_volume 1567.52(17)
_cod_original_sg_symbol_H-M 'P 21/c'
_cod_database_code 7106614

loop_
_symmetry_equiv_pos_as_xyz
'x, y, z'
'-x, y+1/2, -z+1/2'
'-x, -y, -z'
'x, -y-1/2, z-1/2'

loop_
_atom_site_label
_atom_site_type_symbol
_atom_site_fract_x
_atom_site_fract_y
_atom_site_fract_z
_atom_site_U_iso_or_equiv
_atom_site_adp_type
_atom_site_occupancy
_atom_site_symmetry_multiplicity
_atom_site_calc_flag
_atom_site_refinement_flags
_atom_site_disorder_assembly
_atom_site_disorder_group
C1 C 0.83839(17) 0.3043(2) 0.2129(2) 0.0348(5) Uani 1 1 d . . .
C2 C 0.77434(19) 0.3478(2) 0.0982(2) 0.0394(5) Uani 1 1 d . . .
C3 C 0.68646(19) 0.2842(3) 0.0303(2) 0.0446(6) Uani 1 1 d . . .
C4 C 0.65789(19) 0.1768(3) 0.0783(2) 0.0457(6) Uani 1 1 d . . .
C5 C 0.71870(19) 0.1326(2) 0.1930(2) 0.0412(5) Uani 1 1 d . . .
C6 C 0.80810(18) 0.1957(2) 0.2584(2) 0.0371(5) Uani 1 1 d . . .
C7 C 1.01534(18) 0.3767(2) 0.2483(2) 0.0347(5) Uani 1 1 d . . .
C8 C 1.09338(17) 0.5164(2) 0.4033(2) 0.0343(5) Uani 1 1 d . . .
C9 C 1.10652(19) 0.3183(2) 0.1039(2) 0.0421(6) Uani 1 1 d . . .
H9A H 1.1373 0.4013 0.1177 0.050 Uiso 1 1 calc R . .
H9B H 1.0824 0.3024 0.0150 0.050 Uiso 1 1 calc R . .
C10 C 1.1884(2) 0.2226(3) 0.1684(3) 0.0514(7) Uani 1 1 d . D .
H10A H 1.1570 0.1400 0.1584 0.062 Uiso 1 1 calc R . .
H10B H 1.2154 0.2412 0.2568 0.062 Uiso 1 1 calc R . .
C11 C 1.2777(2) 0.2219(3) 0.1160(3) 0.0535(7) Uani 1 1 d . . .
H11A H 1.2500 0.2333 0.0264 0.064 Uiso 0.50 1 calc PR A 1
H11B H 1.3236 0.2918 0.1509 0.064 Uiso 0.50 1 calc PR A 1
H11C H 1.303(5) 0.308(7) 0.108(6) 0.064 Uiso 0.50 1 d P B 2
H11D H 1.254(5) 0.192(7) 0.024(6) 0.064 Uiso 0.50 1 d P C 2
C12 C 1.3402(6) 0.1000(8) 0.1450(8) 0.0690(18) Uani 0.50 1 d P D 1
H12A H 1.2953 0.0311 0.1043 0.083 Uiso 0.50 1 calc PR D 1
H12B H 1.3956 0.1050 0.1100 0.083 Uiso 0.50 1 calc PR D 1
C13 C 1.3861(6) 0.0717(8) 0.2807(8) 0.0707(18) Uani 0.50 1 d P D 1
H13A H 1.3316 0.0590 0.3162 0.085 Uiso 0.50 1 calc PR D 1
H13B H 1.4292 0.1409 0.3238 0.085 Uiso 0.50 1 calc PR D 1
C12A C 1.3784(4) 0.1528(5) 0.1994(6) 0.0448(12) Uani 0.50 1 d P D 2
H12C H 1.4317 0.1592 0.1610 0.054 Uiso 0.50 1 calc PR D 2
H12D H 1.4041 0.1929 0.2804 0.054 Uiso 0.50 1 calc PR D 2
C13A C 1.3556(4) 0.0131(5) 0.2157(7) 0.0493(12) Uani 0.50 1 d P D 2
H13C H 1.3032 0.0065 0.2553 0.059 Uiso 0.50 1 calc PR D 2
H13D H 1.3291 -0.0269 0.1347 0.059 Uiso 0.50 1 calc PR D 2
C14 C 1.4545(3) -0.0531(3) 0.2953(4) 0.0710(9) Uani 1 1 d . . .
H14A H 1.4440 -0.1056 0.3584 0.106 Uiso 1 1 calc R D 1
H14B H 1.5265 -0.0309 0.3186 0.106 Uiso 1 1 calc R D 1
H14C H 1.4340 -0.0975 0.2175 0.106 Uiso 1 1 calc R D 1
N1 N 0.92923(15) 0.36918(17) 0.28270(17) 0.0356(4) Uani 1 1 d . . .
H1 H 0.9303 0.4058 0.3503 0.043 Uiso 1 1 calc R . .
N2 N 1.01733(15) 0.31576(19) 0.14856(17) 0.0378(5) Uani 1 1 d . . .
H2 H 0.9639 0.2724 0.1075 0.045 Uiso 1 1 calc R . .
N3 N 1.09806(15) 0.44291(19) 0.31344(17) 0.0378(5) Uani 1 1 d . . .
N4 N 1.09744(15) 0.58706(18) 0.48256(17) 0.0374(5) Uani 1 1 d . . .
F1 F 0.79875(12) 0.45498(14) 0.05319(13) 0.0481(4) Uani 1 1 d . . .
F2 F 0.62689(13) 0.32709(19) -0.08052(15) 0.0621(5) Uani 1 1 d . . .
F3 F 0.57055(12) 0.11653(18) 0.01461(16) 0.0604(5) Uani 1 1 d . . .
F4 F 0.69157(12) 0.02784(15) 0.23902(15) 0.0512(4) Uani 1 1 d . . .
F5 F 0.86805(12) 0.15070(13) 0.36911(12) 0.0437(4) Uani 1 1 d . . .

loop_
_atom_site_aniso_label
_atom_site_aniso_U_11
_atom_site_aniso_U_22
_atom_site_aniso_U_33
_atom_site_aniso_U_23
_atom_site_aniso_U_13
_atom_site_aniso_U_12
C1 0.0397(11) 0.0360(11) 0.0329(10) -0.0029(8) 0.0175(9) 0.0014(9)
C2 0.0437(12) 0.0408(12) 0.0376(11) 0.0037(9) 0.0188(10) 0.0050(10)
C3 0.0391(12) 0.0563(15) 0.0380(12) 0.0025(10) 0.0123(10) 0.0095(11)
C4 0.0365(12) 0.0564(15) 0.0459(13) -0.0078(11) 0.0159(10) -0.0033(11)
C5 0.0444(13) 0.0404(12) 0.0458(13) -0.0024(10) 0.0241(11) -0.0019(10)
C6 0.0435(12) 0.0380(12) 0.0333(10) -0.0012(9) 0.0176(9) 0.0033(9)
C7 0.0432(12) 0.0308(10) 0.0330(10) 0.0014(8) 0.0165(9) 0.0006(9)
C8 0.0404(11) 0.0321(11) 0.0327(10) 0.0019(8) 0.0152(9) -0.0032(9)
C9 0.0449(13) 0.0483(13) 0.0387(12) -0.0108(10) 0.0215(10) -0.0065(10)
C10 0.0552(15) 0.0491(15) 0.0600(16) -0.0020(12) 0.0324(13) 0.0009(12)
C11 0.0524(15) 0.0551(16) 0.0622(17) -0.0044(13) 0.0312(13) -0.0017(13)
C12 0.054(4) 0.073(5) 0.092(5) -0.010(4) 0.040(4) -0.004(3)
C13 0.056(4) 0.067(4) 0.094(5) -0.002(4) 0.032(4) 0.001(3)
C12A 0.040(3) 0.043(3) 0.055(3) -0.011(2) 0.020(2) -0.013(2)
C13A 0.047(3) 0.039(3) 0.069(4) -0.008(3) 0.029(3) -0.008(2)
C14 0.0544(17) 0.066(2) 0.097(3) 0.0160(18) 0.0299(17) 0.0028(15)
N1 0.0437(10) 0.0354(9) 0.0317(9) -0.0050(7) 0.0179(8) -0.0018(8)
N2 0.0402(10) 0.0406(10) 0.0363(9) -0.0080(8) 0.0177(8) -0.0060(8)
N3 0.0438(10) 0.0392(10) 0.0344(9) -0.0066(8) 0.0182(8) -0.0025(8)
N4 0.0450(10) 0.0371(10) 0.0344(9) -0.0026(8) 0.0190(8) -0.0051(8)
F1 0.0601(9) 0.0441(8) 0.0444(8) 0.0101(6) 0.0233(7) 0.0058(7)
F2 0.0505(9) 0.0819(13) 0.0444(9) 0.0109(8) 0.0036(7) 0.0074(8)
F3 0.0405(8) 0.0802(12) 0.0587(10) -0.0102(8) 0.0143(7) -0.0123(8)
F4 0.0575(9) 0.0459(9) 0.0587(9) -0.0022(7) 0.0306(7) -0.0107(7)
F5 0.0560(9) 0.0418(8) 0.0334(7) 0.0025(5) 0.0149(6) -0.0021(6)

loop_
_atom_type_symbol
_atom_type_description
_atom_type_scat_dispersion_real
_atom_type_scat_dispersion_imag
_atom_type_scat_source
C C 0.0033 0.0016 'International Tables Vol C Tables 4.2.6.8 and 6.1.1.4'
H H 0.0000 0.0000 'International Tables Vol C Tables 4.2.6.8 and 6.1.1.4'
N N 0.0061 0.0033 'International Tables Vol C Tables 4.2.6.8 and 6.1.1.4'
F F 0.0171 0.0103 'International Tables Vol C Tables 4.2.6.8 and 6.1.1.4'

loop_
_geom_angle_atom_site_label_1
_geom_angle_atom_site_label_2
_geom_angle_atom_site_label_3
_geom_angle
_geom_angle_site_symmetry_1
_geom_angle_site_symmetry_3
_geom_angle_publ_flag
C2 C1 C6 117.2(2) . . ?
C2 C1 N1 121.7(2) . . ?
C6 C1 N1 121.0(2) . . ?
F1 C2 C3 119.3(2) . . ?
F1 C2 C1 119.1(2) . . ?
C3 C2 C1 121.6(2) . . ?
F2 C3 C2 120.5(2) . . ?
F2 C3 C4 119.7(2) . . ?
C2 C3 C4 119.8(2) . . ?
F3 C4 C5 119.8(2) . . ?
F3 C4 C3 120.3(2) . . ?
C5 C4 C3 119.9(2) . . ?
F4 C5 C6 120.6(2) . . ?
F4 C5 C4 119.9(2) . . ?
C6 C5 C4 119.5(2) . . ?
F5 C6 C5 119.1(2) . . ?
F5 C6 C1 119.0(2) . . ?
C5 C6 C1 121.9(2) . . ?
N2 C7 N3 118.9(2) . . ?
N2 C7 N1 119.3(2) . . ?
N3 C7 N1 121.79(19) . . ?
N4 C8 N3 173.7(2) . . ?
N2 C9 C10 112.6(2) . . ?
C9 C10 C11 111.9(2) . . ?
C12 C11 C10 112.4(3) . . ?
C12 C11 C12A 32.6(3) . . ?
C10 C11 C12A 114.9(3) . . ?
C13 C12 C11 114.0(6) . . ?
C12 C13 C14 107.7(6) . . ?
C13A C12A C11 110.7(4) . . ?
C14 C13A C12A 110.0(4) . . ?
C13A C14 C13 35.3(3) . . ?
C7 N1 C1 123.33(18) . . ?
C7 N2 C9 123.3(2) . . ?
C8 N3 C7 119.97(19) . . ?

loop_
_geom_bond_atom_site_label_1
_geom_bond_atom_site_label_2
_geom_bond_distance
_geom_bond_site_symmetry_2
_geom_bond_publ_flag
C1 C2 1.388(3) . ?
C1 C6 1.388(3) . ?
C1 N1 1.413(3) . ?
C2 F1 1.340(3) . ?
C2 C3 1.371(4) . ?
C3 F2 1.334(3) . ?
C3 C4 1.382(4) . ?
C4 F3 1.337(3) . ?
C4 C5 1.377(4) . ?
C5 F4 1.339(3) . ?
C5 C6 1.376(3) . ?
C6 F5 1.342(3) . ?
C7 N2 1.317(3) . ?
C7 N3 1.330(3) . ?
C7 N1 1.363(3) . ?
C8 N4 1.163(3) . ?
C8 N3 1.308(3) . ?
C9 N2 1.471(3) . ?
C9 C10 1.512(4) . ?
C10 C11 1.530(4) . ?
C11 C12 1.530(8) . ?
C11 C12A 1.570(6) . ?
C12 C13 1.492(12) . ?
C13 C14 1.603(8) . ?
C12A C13A 1.546(8) . ?
C13A C14 1.527(7) . ?
